data_7703739
loop_
_publ_author_name
'Draho\<s, Bohuslav'
'C\'isa\<rov\'a, Ivana'
'Laguta, Oleksii'
'Santana, Vinicius T.'
'Neugebauer, Petr'
'Herchel, Radovan'

_publ_section_title
;
 Structural, magnetic, redox and theoretical characterization of
 seven-coordinate first-row transition metal complexes with a macrocyclic
 ligand containing two benzimidazolyl N-pendant arms.
;
_journal_issue 14
_journal_name_full 'Dalton transactions (Cambridge, England : 2003)'
_journal_page_first 4425
_journal_page_last 4440
_journal_paper_doi 10.1039/d0dt00166j
_journal_volume 49
_journal_year 2020
_chemical_formula_moiety '2(C29 H33 Fe N7 O2),4(Cl O4),3(C H3 N O2)'
_chemical_formula_sum 'C61 H75 Cl4 Fe2 N17 O26'
_chemical_formula_weight 1715.88
_space_group_crystal_system triclinic
_space_group_IT_number 2
_space_group_name_Hall '-P 1'
_space_group_name_H-M_alt 'P -1'
_atom_sites_solution_hydrogens mixed
_audit_creation_method SHELXL-2014/7
_audit_update_record
;
2019-07-22 deposited with the CCDC.	2020-02-14 downloaded from the CCDC.
;
_cell_angle_alpha 77.1470(10)
_cell_angle_beta 76.1020(10)
_cell_angle_gamma 86.4130(10)
_cell_formula_units_Z 2
_cell_length_a 13.8335(4)
_cell_length_b 14.9487(4)
_cell_length_c 18.7892(5)
_cell_measurement_reflns_used 9755
_cell_measurement_temperature 150(2)
_cell_measurement_theta_max 27.5482
_cell_measurement_theta_min 2.2863
_cell_volume 3677.05(18)
_computing_cell_refinement 'SAINT V8.38A (Bruker AXS Inc., 2017)'
_computing_data_collection 'Bruker Instrument Service v2018.1.0.3'
_computing_data_reduction 'SAINT V8.38A (Bruker AXS Inc., 2017)'
_computing_structure_refinement 'SHELXL-2014/7 (Sheldrick, 2014)'
_computing_structure_solution 'SHELXT 2014/5 (Sheldrick, 2014)'
_diffrn_ambient_temperature 150(2)
_diffrn_measured_fraction_theta_full 1.000
_diffrn_measured_fraction_theta_max 1.000
_diffrn_measurement_device_type 'NoniusKappa+Bruker APEX-II CCD'
_diffrn_measurement_method '\f and \w scans'
_diffrn_radiation_type MoK\a
_diffrn_radiation_wavelength 0.71073
_diffrn_reflns_av_R_equivalents 0.0191
_diffrn_reflns_av_unetI/netI 0.0189
_diffrn_reflns_Laue_measured_fraction_full 1.000
_diffrn_reflns_Laue_measured_fraction_max 1.000
_diffrn_reflns_limit_h_max 16
_diffrn_reflns_limit_h_min -15
_diffrn_reflns_limit_k_max 17
_diffrn_reflns_limit_k_min -17
_diffrn_reflns_limit_l_max 22
_diffrn_reflns_limit_l_min -21
_diffrn_reflns_number 49826
_diffrn_reflns_point_group_measured_fraction_full 1.000
_diffrn_reflns_point_group_measured_fraction_max 1.000
_diffrn_reflns_theta_full 25.000
_diffrn_reflns_theta_max 25.000
_diffrn_reflns_theta_min 1.143
_diffrn_source 'fine-focus sealed tube'
_exptl_absorpt_coefficient_mu 0.632
_exptl_absorpt_correction_T_max 0.78
_exptl_absorpt_correction_T_min 0.72
_exptl_absorpt_correction_type multi-scan
_exptl_absorpt_process_details
;
SADABS-2016/2 - Bruker AXS area detector scaling and absorption correction
;
_exptl_crystal_colour green-brown
_exptl_crystal_density_diffrn 1.550
_exptl_crystal_description prism
_exptl_crystal_F_000 1776
_exptl_crystal_size_max 0.623
_exptl_crystal_size_mid 0.519
_exptl_crystal_size_min 0.416
_refine_diff_density_max 1.120
_refine_diff_density_min -1.196
_refine_diff_density_rms 0.087
_refine_ls_extinction_method none
_refine_ls_goodness_of_fit_ref 1.031
_refine_ls_hydrogen_treatment constr
_refine_ls_matrix_type full
_refine_ls_number_parameters 992
_refine_ls_number_reflns 12969
_refine_ls_number_restraints 42
_refine_ls_restrained_S_all 1.046
_refine_ls_R_factor_all 0.0590
_refine_ls_R_factor_gt 0.0535
_refine_ls_shift/su_max 0.002
_refine_ls_shift/su_mean 0.000
_refine_ls_structure_factor_coef Fsqd
_refine_ls_weighting_details 'w=1/[\s^2^(Fo^2^)+(0.0783P)^2^+9.3405P] where P=(Fo^2^+2Fc^2^)/3'
_refine_ls_weighting_scheme calc
_refine_ls_wR_factor_gt 0.1487
_refine_ls_wR_factor_ref 0.1521
_reflns_Friedel_coverage 0.000
_reflns_number_gt 11566
_reflns_number_total 12969
_reflns_threshold_expression 'I > 2\s(I)'
_cod_data_source_file d0dt00166j2.cif
_cod_data_source_block 02
_cod_depositor_comments 'Adding full bibliography for 7703738--7703741.cif.'
_cod_database_code 7703739
_shelx_shelxl_version_number 2014/7
_shelx_space_group_comment
;
The symmetry employed for this shelxl refinement is uniquely defined
by the following loop, which should always be used as a source of
symmetry information in preference to the above space-group names.
They are only intended as comments.
;
_shelx_estimated_absorpt_t_min 0.694
_shelx_estimated_absorpt_t_max 0.779

loop_
_space_group_symop_operation_xyz
'x, y, z'
'-x, -y, -z'

loop_
_atom_site_label
_atom_site_type_symbol
_atom_site_fract_x
_atom_site_fract_y
_atom_site_fract_z
_atom_site_U_iso_or_equiv
_atom_site_adp_type
_atom_site_occupancy
_atom_site_site_symmetry_order
_atom_site_calc_flag
_atom_site_refinement_flags_posn
_atom_site_refinement_flags_adp
_atom_site_refinement_flags_occupancy
_atom_site_disorder_assembly
_atom_site_disorder_group
Fe1 Fe 0.05378(3) 1.04160(3) 0.23051(2) 0.01612(12) Uani 1 1 d . . . . .
N11 N -0.03891(19) 0.91994(17) 0.27806(14) 0.0189(5) Uani 1 1 d . . . . .
N12 N 0.15540(19) 0.91255(18) 0.21879(15) 0.0207(5) Uani 1 1 d . . . . .
N13 N -0.10987(19) 1.08907(17) 0.27452(14) 0.0192(5) Uani 1 1 d . . . . .
N14 N 0.1460(2) 0.96711(19) 0.01994(15) 0.0256(6) Uani 1 1 d . . . . .
H14 H 0.1788 0.9249 -0.0027 0.031 Uiso 1 1 d R U . . .
N15 N 0.05610(19) 1.06659(18) 0.34037(14) 0.0206(5) Uani 1 1 d . . . . .
N16 N 0.07523(19) 1.03732(18) 0.11261(14) 0.0198(5) Uani 1 1 d . . . . .
N17 N -0.0251(2) 1.1195(2) 0.44040(15) 0.0270(6) Uani 1 1 d . . . . .
H17 H -0.0752 1.1426 0.4735 0.032 Uiso 1 1 d R U . . .
O11 O 0.21111(16) 1.09513(15) 0.19547(13) 0.0236(5) Uani 1 1 d . . . . .
O12 O 0.05024(17) 1.19718(15) 0.19073(13) 0.0235(5) Uani 1 1 d . . . . .
C11 C -0.1386(2) 0.9268(2) 0.28789(17) 0.0205(6) Uani 1 1 d . . . . .
C12 C -0.1993(2) 0.8506(2) 0.31806(19) 0.0268(7) Uani 1 1 d . . . . .
H12 H -0.2695 0.8563 0.3246 0.032 Uiso 1 1 calc R U . . .
C13 C -0.1553(3) 0.7661(2) 0.3383(2) 0.0306(8) Uani 1 1 d . . . . .
H13 H -0.1953 0.7129 0.3589 0.037 Uiso 1 1 calc R U . . .
C14 C -0.0521(3) 0.7590(2) 0.32853(19) 0.0269(7) Uani 1 1 d . . . . .
H14A H -0.0210 0.7014 0.3424 0.032 Uiso 1 1 calc R U . . .
C15 C 0.0038(2) 0.8378(2) 0.29807(17) 0.0218(6) Uani 1 1 d . . . . .
C16 C 0.1155(2) 0.8399(2) 0.28553(18) 0.0240(7) Uani 1 1 d . . . . .
H16A H 0.1336 0.8525 0.3302 0.029 Uiso 1 1 calc R U . . .
H16B H 0.1444 0.7796 0.2776 0.029 Uiso 1 1 calc R U . . .
C17 C 0.2583(2) 0.9377(2) 0.2153(2) 0.0269(7) Uani 1 1 d . . . . .
H17A H 0.3052 0.8919 0.1949 0.032 Uiso 1 1 calc R U . . .
H17B H 0.2655 0.9366 0.2667 0.032 Uiso 1 1 calc R U . . .
C18 C 0.2846(2) 1.0319(2) 0.1667(2) 0.0281(7) Uani 1 1 d . . . . .
H18A H 0.3517 1.0493 0.1686 0.034 Uiso 1 1 calc R U . . .
H18B H 0.2845 1.0325 0.1140 0.034 Uiso 1 1 calc R U . . .
C19 C 0.2237(3) 1.1868(2) 0.1504(2) 0.0335(8) Uani 1 1 d . . . . .
H19A H 0.2208 1.1873 0.0981 0.040 Uiso 1 1 calc R U . . .
H19B H 0.2887 1.2116 0.1497 0.040 Uiso 1 1 calc R U . . .
C110 C 0.1396(3) 1.2431(2) 0.1860(2) 0.0332(8) Uani 1 1 d . . . . .
H11A H 0.1458 1.2471 0.2366 0.040 Uiso 1 1 calc R U . . .
H11B H 0.1399 1.3060 0.1549 0.040 Uiso 1 1 calc R U . . .
C111 C -0.0384(3) 1.2423(2) 0.2238(2) 0.0291(7) Uani 1 1 d . . . . .
H11C H -0.0462 1.3033 0.1918 0.035 Uiso 1 1 calc R U . . .
H11D H -0.0353 1.2505 0.2740 0.035 Uiso 1 1 calc R U . . .
C112 C -0.1239(2) 1.1816(2) 0.2299(2) 0.0269(7) Uani 1 1 d . . . . .
H11E H -0.1869 1.2089 0.2542 0.032 Uiso 1 1 calc R U . . .
H11F H -0.1286 1.1770 0.1791 0.032 Uiso 1 1 calc R U . . .
C113 C -0.1770(2) 1.0225(2) 0.26363(18) 0.0220(7) Uani 1 1 d . . . . .
H11G H -0.1794 1.0339 0.2101 0.026 Uiso 1 1 calc R U . . .
H11H H -0.2452 1.0295 0.2937 0.026 Uiso 1 1 calc R U . . .
C114 C 0.1478(2) 0.8832(2) 0.15000(18) 0.0241(7) Uani 1 1 d . . . . .
H11I H 0.0955 0.8361 0.1629 0.029 Uiso 1 1 calc R U . . .
H11J H 0.2118 0.8557 0.1280 0.029 Uiso 1 1 calc R U . . .
C115 C 0.1227(2) 0.9632(2) 0.09428(18) 0.0216(6) Uani 1 1 d . . . . .
C116 C 0.1117(2) 1.0502(2) -0.01436(18) 0.0238(7) Uani 1 1 d . . . . .
C117 C 0.1169(3) 1.0908(3) -0.08960(19) 0.0314(8) Uani 1 1 d . . . . .
H117 H 0.1487 1.0606 -0.1287 0.038 Uiso 1 1 calc R U . . .
C118 C 0.0741(3) 1.1760(3) -0.10474(19) 0.0319(8) Uani 1 1 d . . . . .
H118 H 0.0760 1.2053 -0.1554 0.038 Uiso 1 1 calc R U . . .
C119 C 0.0278(3) 1.2208(3) -0.0474(2) 0.0307(8) Uani 1 1 d . . . . .
H119 H -0.0019 1.2794 -0.0599 0.037 Uiso 1 1 calc R U . . .
C120 C 0.0243(2) 1.1814(2) 0.02734(19) 0.0257(7) Uani 1 1 d . . . . .
H120 H -0.0061 1.2128 0.0660 0.031 Uiso 1 1 calc R U . . .
C121 C 0.0668(2) 1.0947(2) 0.04402(17) 0.0209(6) Uani 1 1 d . . . . .
C122 C -0.1263(2) 1.0889(2) 0.35533(18) 0.0235(7) Uani 1 1 d . . . . .
H12A H -0.1626 1.0327 0.3852 0.028 Uiso 1 1 calc R U . . .
H12B H -0.1682 1.1425 0.3665 0.028 Uiso 1 1 calc R U . . .
C123 C -0.0306(2) 1.0923(2) 0.37780(17) 0.0211(6) Uani 1 1 d . . . . .
C124 C 0.1245(3) 1.0788(2) 0.38199(17) 0.0227(7) Uani 1 1 d . . . . .
C125 C 0.2267(3) 1.0643(2) 0.3699(2) 0.0284(7) Uani 1 1 d . . . . .
H125 H 0.2625 1.0411 0.3279 0.034 Uiso 1 1 calc R U . . .
C126 C 0.2748(3) 1.0845(3) 0.4210(2) 0.0350(8) Uani 1 1 d . . . . .
H126 H 0.3448 1.0751 0.4138 0.042 Uiso 1 1 calc R U . . .
C127 C 0.2220(3) 1.1187(3) 0.4833(2) 0.0367(9) Uani 1 1 d . . . . .
H127 H 0.2572 1.1321 0.5172 0.044 Uiso 1 1 calc R U . . .
C128 C 0.1213(3) 1.1333(3) 0.4964(2) 0.0359(9) Uani 1 1 d . . . . .
H128 H 0.0858 1.1565 0.5385 0.043 Uiso 1 1 calc R U . . .
C129 C 0.0734(3) 1.1124(2) 0.44468(18) 0.0265(7) Uani 1 1 d . . . . .
Fe2 Fe 0.54244(3) 0.54353(3) 0.23636(2) 0.01617(12) Uani 1 1 d . . . . .
N21 N 0.42596(19) 0.44031(18) 0.27428(14) 0.0194(5) Uani 1 1 d . . . . .
N22 N 0.61629(19) 0.39913(17) 0.26574(14) 0.0194(5) Uani 1 1 d . . . . .
N23 N 0.3890(2) 0.61890(18) 0.23669(15) 0.0226(6) Uani 1 1 d . . . . .
N24 N 0.57035(19) 0.53945(18) 0.34703(14) 0.0200(5) Uani 1 1 d . . . . .
N25 N 0.5342(2) 0.56697(18) 0.11973(14) 0.0213(6) Uani 1 1 d . . . . .
N26 N 0.6335(2) 0.46005(19) 0.44085(15) 0.0247(6) Uani 1 1 d . . . . .
H26 H 0.6641 0.4176 0.4697 0.030 Uiso 1 1 d R U . . .
N27 N 0.4543(2) 0.6330(2) 0.03196(15) 0.0281(6) Uani 1 1 d . . . . .
H27 H 0.4151 0.6664 0.0063 0.034 Uiso 1 1 d R U . . .
O21 O 0.70816(16) 0.56487(15) 0.19240(13) 0.0244(5) Uani 1 1 d . . . . .
O22 O 0.57457(17) 0.69600(15) 0.21207(13) 0.0245(5) Uani 1 1 d . . . . .
C21 C 0.3303(2) 0.4647(2) 0.29893(17) 0.0229(7) Uani 1 1 d . . . . .
C22 C 0.2546(3) 0.4010(3) 0.32264(19) 0.0298(8) Uani 1 1 d . . . . .
H22 H 0.1875 0.4191 0.3397 0.036 Uiso 1 1 calc R U . . .
C23 C 0.2791(3) 0.3098(3) 0.3209(2) 0.0326(8) Uani 1 1 d . . . . .
H23 H 0.2285 0.2647 0.3373 0.039 Uiso 1 1 calc R U . . .
C24 C 0.3768(3) 0.2849(2) 0.29520(19) 0.0290(8) Uani 1 1 d . . . . .
H24 H 0.3942 0.2228 0.2933 0.035 Uiso 1 1 calc R U . . .
C25 C 0.4494(2) 0.3523(2) 0.27220(17) 0.0214(6) Uani 1 1 d . . . . .
C26 C 0.5583(3) 0.3345(2) 0.24324(18) 0.0237(7) Uani 1 1 d . . . . .
H26A H 0.5755 0.2704 0.2644 0.028 Uiso 1 1 calc R U . . .
H26B H 0.5741 0.3436 0.1879 0.028 Uiso 1 1 calc R U . . .
C27 C 0.7215(3) 0.4036(2) 0.2239(2) 0.0293(7) Uani 1 1 d . . . . .
H27A H 0.7255 0.3986 0.1716 0.035 Uiso 1 1 calc R U . . .
H27B H 0.7589 0.3512 0.2473 0.035 Uiso 1 1 calc R U . . .
C28 C 0.7685(3) 0.4919(2) 0.2233(2) 0.0310(8) Uani 1 1 d . . . . .
H28A H 0.7703 0.4956 0.2750 0.037 Uiso 1 1 calc R U . . .
H28B H 0.8375 0.4959 0.1922 0.037 Uiso 1 1 calc R U . . .
C29 C 0.7433(3) 0.6539(2) 0.1899(2) 0.0357(8) Uani 1 1 d . . . . .
H29A H 0.8099 0.6647 0.1554 0.043 Uiso 1 1 calc R U . . .
H29B H 0.7483 0.6592 0.2405 0.043 Uiso 1 1 calc R U . . .
C210 C 0.6692(3) 0.7225(2) 0.1624(2) 0.0352(8) Uani 1 1 d . . . . .
H21A H 0.6862 0.7853 0.1639 0.042 Uiso 1 1 calc R U . . .
H21B H 0.6681 0.7210 0.1101 0.042 Uiso 1 1 calc R U . . .
C211 C 0.4932(3) 0.7556(2) 0.1957(2) 0.0323(8) Uani 1 1 d . . . . .
H21C H 0.4899 0.7618 0.1428 0.039 Uiso 1 1 calc R U . . .
H21D H 0.5017 0.8173 0.2043 0.039 Uiso 1 1 calc R U . . .
C212 C 0.4002(3) 0.7120(2) 0.2478(2) 0.0317(8) Uani 1 1 d . . . . .
H21E H 0.4033 0.7086 0.3004 0.038 Uiso 1 1 calc R U . . .
H21F H 0.3416 0.7501 0.2382 0.038 Uiso 1 1 calc R U . . .
C213 C 0.3148(2) 0.5654(2) 0.29963(19) 0.0267(7) Uani 1 1 d . . . . .
H21G H 0.2466 0.5846 0.2942 0.032 Uiso 1 1 calc R U . . .
H21H H 0.3226 0.5767 0.3479 0.032 Uiso 1 1 calc R U . . .
C214 C 0.6075(3) 0.3747(2) 0.34759(18) 0.0235(7) Uani 1 1 d . . . . .
H21I H 0.6653 0.3363 0.3585 0.028 Uiso 1 1 calc R U . . .
H21J H 0.5463 0.3386 0.3723 0.028 Uiso 1 1 calc R U . . .
C215 C 0.6034(2) 0.4587(2) 0.37829(17) 0.0208(6) Uani 1 1 d . . . . .
C216 C 0.5802(2) 0.5988(2) 0.39301(17) 0.0211(6) Uani 1 1 d . . . . .
C217 C 0.5596(3) 0.6921(2) 0.38851(18) 0.0252(7) Uani 1 1 d . . . . .
H217 H 0.5326 0.7274 0.3490 0.030 Uiso 1 1 calc R U . . .
C218 C 0.5794(3) 0.7317(2) 0.44314(19) 0.0290(7) Uani 1 1 d . . . . .
H218 H 0.5653 0.7951 0.4412 0.035 Uiso 1 1 calc R U . . .
C219 C 0.6200(3) 0.6807(3) 0.50151(19) 0.0311(8) Uani 1 1 d . . . . .
H219 H 0.6329 0.7103 0.5381 0.037 Uiso 1 1 calc R U . . .
C220 C 0.6415(3) 0.5887(3) 0.50679(19) 0.0301(8) Uani 1 1 d . . . . .
H220 H 0.6695 0.5540 0.5460 0.036 Uiso 1 1 calc R U . . .
C221 C 0.6205(2) 0.5490(2) 0.45226(17) 0.0235(7) Uani 1 1 d . . . . .
C222 C 0.3618(3) 0.6213(2) 0.16486(19) 0.0265(7) Uani 1 1 d . . . . .
H22A H 0.3301 0.6811 0.1485 0.032 Uiso 1 1 calc R U . . .
H22B H 0.3131 0.5725 0.1720 0.032 Uiso 1 1 calc R U . . .
C223 C 0.4514(2) 0.6077(2) 0.10591(18) 0.0229(7) Uani 1 1 d . . . . .
C224 C 0.5962(2) 0.5643(2) 0.04912(17) 0.0233(7) Uani 1 1 d . . . . .
C225 C 0.6909(3) 0.5284(3) 0.0285(2) 0.0310(8) Uani 1 1 d . . . . .
H225 H 0.7263 0.4997 0.0651 0.037 Uiso 1 1 calc R U . . .
C226 C 0.7325(3) 0.5357(3) -0.0475(2) 0.0373(9) Uani 1 1 d . . . . .
H226 H 0.7969 0.5103 -0.0629 0.045 Uiso 1 1 calc R U . . .
C227 C 0.6817(3) 0.5796(3) -0.1020(2) 0.0382(9) Uani 1 1 d . . . . .
H227 H 0.7128 0.5845 -0.1536 0.046 Uiso 1 1 calc R U . . .
C228 C 0.5882(3) 0.6157(3) -0.08231(19) 0.0355(9) Uani 1 1 d . . . . .
H228 H 0.5538 0.6457 -0.1192 0.043 Uiso 1 1 calc R U . . .
C229 C 0.5456(3) 0.6068(2) -0.00627(19) 0.0267(7) Uani 1 1 d . . . . .
Cl1 Cl 0.25040(7) 0.75251(7) -0.05196(5) 0.0388(2) Uani 1 1 d . . . . .
O11A O 0.1883(3) 0.6931(2) -0.0710(2) 0.0584(9) Uani 1 1 d . . . . .
O12A O 0.2353(3) 0.7379(3) 0.02781(17) 0.0648(10) Uani 1 1 d . . . . .
O13A O 0.2267(2) 0.84676(19) -0.08166(16) 0.0425(7) Uani 1 1 d . . . . .
O14A O 0.3526(2) 0.7330(3) -0.08243(18) 0.0595(9) Uani 1 1 d . . . . .
Cl2 Cl 0.46390(8) 0.01542(7) 0.71894(6) 0.0425(2) Uani 1 1 d . . . . .
O21A O 0.5514(3) 0.0540(4) 0.7220(3) 0.116(2) Uani 1 1 d . . . . .
O22A O 0.4441(3) 0.0360(2) 0.64569(18) 0.0598(9) Uani 1 1 d . . . . .
O23A O 0.4696(6) -0.0804(3) 0.7433(3) 0.124(2) Uani 1 1 d . . . . .
O24A O 0.3850(3) 0.0516(3) 0.76902(19) 0.0614(9) Uani 1 1 d . . . . .
Cl3 Cl 0.75179(9) 0.24576(8) 0.54351(6) 0.0498(3) Uani 1 1 d . . . . .
O31A O 0.7277(4) 0.2317(3) 0.4769(2) 0.0903(14) Uani 1 1 d . . . . .
O32A O 0.6980(3) 0.1830(3) 0.6087(2) 0.0808(12) Uani 1 1 d . . . . .
O33A O 0.7234(3) 0.3367(2) 0.55027(17) 0.0580(9) Uani 1 1 d . . . . .
O34A O 0.8554(3) 0.2307(3) 0.5376(2) 0.0745(12) Uani 1 1 d . . . . .
Cl4A Cl 1.0571(7) 0.5761(6) 0.2270(4) 0.0485(11) Uani 0.573(4) 1 d D . P A 1
O42A O 1.1173(9) 0.6597(8) 0.1992(7) 0.0830(9) Uani 0.573(4) 1 d D . P A 1
O41A O 1.0554(6) 0.5533(5) 0.3066(4) 0.0830(9) Uani 0.573(4) 1 d D . P A 1
O43A O 1.1121(6) 0.5076(6) 0.1962(5) 0.0830(9) Uani 0.573(4) 1 d D . P A 1
O44A O 0.9660(6) 0.6029(5) 0.2155(5) 0.0830(9) Uani 0.573(4) 1 d D . P A 1
Cl4B Cl 1.0552(9) 0.5743(9) 0.2118(6) 0.0485(11) Uani 0.427(4) 1 d D . P A 2
O44B O 1.0291(7) 0.5785(7) 0.1455(5) 0.0830(9) Uani 0.427(4) 1 d D . P A 2
O41B O 0.9588(7) 0.5726(7) 0.2672(6) 0.0830(9) Uani 0.427(4) 1 d D . P A 2
O43B O 1.1099(8) 0.4962(7) 0.2326(6) 0.0830(9) Uani 0.427(4) 1 d D . P A 2
O42B O 1.1095(12) 0.6556(10) 0.2098(9) 0.0830(9) Uani 0.427(4) 1 d D . P A 2
N1S N 0.4147(2) -0.1309(2) 0.58754(19) 0.0359(7) Uani 1 1 d . . . . .
N2S N 0.9398(4) 0.3782(3) 0.3877(3) 0.0664(12) Uani 1 1 d . . . . .
N3S N 0.4566(3) -0.1034(3) 0.98952(18) 0.0433(8) Uani 1 1 d . . . . .
C1S C 0.3909(4) -0.0640(3) 0.5251(3) 0.0582(12) Uani 1 1 d . . . . .
H1SA H 0.3252 -0.0771 0.5191 0.087 Uiso 1 1 calc R U . . .
H1SB H 0.4411 -0.0674 0.4790 0.087 Uiso 1 1 calc R U . . .
H1SC H 0.3905 -0.0023 0.5350 0.087 Uiso 1 1 calc R U . . .
C2S C 0.9339(8) 0.4433(6) 0.4371(5) 0.141(4) Uani 1 1 d . . . . .
H2SA H 0.9015 0.4138 0.4886 0.212 Uiso 1 1 calc R U . . .
H2SB H 0.8950 0.4974 0.4200 0.212 Uiso 1 1 calc R U . . .
H2SC H 1.0012 0.4620 0.4354 0.212 Uiso 1 1 calc R U . . .
C3S C 0.4296(4) -0.0487(4) 0.9206(3) 0.0630(14) Uani 1 1 d . . . . .
H3SA H 0.4737 0.0043 0.8998 0.094 Uiso 1 1 calc R U . . .
H3SB H 0.3604 -0.0273 0.9331 0.094 Uiso 1 1 calc R U . . .
H3SC H 0.4370 -0.0869 0.8834 0.094 Uiso 1 1 calc R U . . .
O1S O 0.5011(2) -0.1611(2) 0.58115(18) 0.0475(7) Uani 1 1 d . . . . .
O2S O 0.3501(2) -0.15854(19) 0.64230(16) 0.0405(6) Uani 1 1 d . . . . .
O3S O 0.8699(4) 0.3704(4) 0.3605(3) 0.1009(15) Uani 1 1 d . . . . .
O4S O 1.0162(3) 0.3305(3) 0.3765(3) 0.0792(12) Uani 1 1 d . . . . .
O5S O 0.5328(3) -0.1435(3) 0.9842(2) 0.0885(14) Uani 1 1 d . . . . .
O6S O 0.3960(3) -0.1057(4) 1.0482(2) 0.0954(15) Uani 1 1 d . . . . .

loop_
_atom_site_aniso_label
_atom_site_aniso_U_11
_atom_site_aniso_U_22
_atom_site_aniso_U_33
_atom_site_aniso_U_23
_atom_site_aniso_U_13
_atom_site_aniso_U_12
Fe1 0.0165(2) 0.0164(2) 0.0156(2) -0.00413(16) -0.00367(17) 0.00123(16)
N11 0.0206(13) 0.0191(13) 0.0174(13) -0.0060(10) -0.0037(10) 0.0016(10)
N12 0.0183(13) 0.0207(13) 0.0220(13) -0.0037(11) -0.0037(11) 0.0017(10)
N13 0.0187(13) 0.0200(13) 0.0187(13) -0.0042(10) -0.0049(10) 0.0038(10)
N14 0.0276(15) 0.0278(15) 0.0219(14) -0.0124(12) -0.0001(11) -0.0007(12)
N15 0.0226(14) 0.0221(13) 0.0183(13) -0.0045(10) -0.0070(11) 0.0004(11)
N16 0.0208(13) 0.0205(13) 0.0172(13) -0.0034(10) -0.0033(10) -0.0001(10)
N17 0.0323(16) 0.0306(15) 0.0186(13) -0.0097(11) -0.0037(12) 0.0032(12)
O11 0.0220(11) 0.0200(11) 0.0269(12) -0.0025(9) -0.0047(9) -0.0005(9)
O12 0.0246(12) 0.0193(11) 0.0266(12) -0.0047(9) -0.0069(9) 0.0013(9)
C11 0.0190(15) 0.0260(16) 0.0172(15) -0.0078(12) -0.0026(12) -0.0013(12)
C12 0.0205(16) 0.0339(19) 0.0269(17) -0.0104(14) -0.0033(13) -0.0024(14)
C13 0.0356(19) 0.0252(18) 0.0279(18) -0.0061(14) 0.0007(15) -0.0088(15)
C14 0.0320(18) 0.0209(16) 0.0247(17) -0.0035(13) -0.0020(14) 0.0010(14)
C15 0.0252(16) 0.0221(16) 0.0176(15) -0.0054(12) -0.0043(13) 0.0035(13)
C16 0.0247(17) 0.0198(16) 0.0249(17) -0.0006(13) -0.0058(13) 0.0057(13)
C17 0.0172(15) 0.0267(17) 0.0355(19) -0.0067(14) -0.0048(14) 0.0054(13)
C18 0.0164(15) 0.0284(18) 0.0360(19) -0.0048(15) -0.0018(14) 0.0002(13)
C19 0.0271(18) 0.0237(18) 0.045(2) 0.0022(15) -0.0067(16) -0.0059(14)
C110 0.0320(19) 0.0191(17) 0.049(2) -0.0029(15) -0.0136(17) -0.0050(14)
C111 0.0328(19) 0.0182(16) 0.0329(19) -0.0040(14) -0.0041(15) 0.0073(14)
C112 0.0240(17) 0.0234(17) 0.0300(18) -0.0017(14) -0.0062(14) 0.0104(13)
C113 0.0172(15) 0.0266(17) 0.0242(16) -0.0085(13) -0.0073(13) 0.0043(12)
C114 0.0242(16) 0.0214(16) 0.0262(17) -0.0097(13) -0.0017(13) 0.0032(13)
C115 0.0211(15) 0.0225(16) 0.0212(16) -0.0075(13) -0.0020(12) -0.0021(12)
C116 0.0231(16) 0.0286(17) 0.0208(16) -0.0076(13) -0.0035(13) -0.0069(13)
C117 0.0352(19) 0.041(2) 0.0188(16) -0.0096(15) -0.0017(14) -0.0138(16)
C118 0.037(2) 0.040(2) 0.0181(16) 0.0022(14) -0.0089(14) -0.0175(16)
C119 0.0317(19) 0.0304(18) 0.0296(18) 0.0020(14) -0.0127(15) -0.0063(15)
C120 0.0279(17) 0.0267(17) 0.0229(16) -0.0035(13) -0.0080(14) -0.0014(14)
C121 0.0200(15) 0.0254(16) 0.0170(15) -0.0030(12) -0.0038(12) -0.0059(12)
C122 0.0219(16) 0.0284(17) 0.0203(16) -0.0097(13) -0.0018(13) 0.0027(13)
C123 0.0258(16) 0.0202(15) 0.0172(15) -0.0044(12) -0.0046(13) 0.0000(12)
C124 0.0317(18) 0.0195(15) 0.0182(15) -0.0003(12) -0.0110(13) -0.0030(13)
C125 0.0293(18) 0.0305(18) 0.0271(17) -0.0039(14) -0.0117(14) -0.0008(14)
C126 0.036(2) 0.038(2) 0.033(2) 0.0013(16) -0.0194(16) -0.0058(16)
C127 0.049(2) 0.037(2) 0.0298(19) -0.0008(16) -0.0241(17) -0.0094(17)
C128 0.054(2) 0.037(2) 0.0210(17) -0.0072(15) -0.0142(17) -0.0053(18)
C129 0.0365(19) 0.0235(17) 0.0202(16) -0.0018(13) -0.0103(14) -0.0021(14)
Fe2 0.0196(2) 0.0151(2) 0.0154(2) -0.00301(16) -0.00764(17) 0.00119(16)
N21 0.0223(13) 0.0216(13) 0.0159(12) -0.0032(10) -0.0083(10) -0.0002(10)
N22 0.0218(13) 0.0183(13) 0.0196(13) -0.0053(10) -0.0074(11) 0.0032(10)
N23 0.0260(14) 0.0200(13) 0.0244(14) -0.0051(11) -0.0116(11) 0.0050(11)
N24 0.0245(13) 0.0197(13) 0.0179(13) -0.0052(10) -0.0084(11) 0.0017(10)
N25 0.0243(14) 0.0226(14) 0.0179(13) -0.0028(10) -0.0076(11) -0.0023(11)
N26 0.0330(15) 0.0240(14) 0.0197(13) -0.0019(11) -0.0145(12) 0.0029(12)
N27 0.0351(16) 0.0308(16) 0.0207(14) 0.0032(12) -0.0179(12) -0.0041(12)
O21 0.0215(11) 0.0219(11) 0.0296(12) -0.0029(9) -0.0077(9) -0.0021(9)
O22 0.0290(12) 0.0187(11) 0.0271(12) -0.0022(9) -0.0113(10) -0.0003(9)
C21 0.0229(16) 0.0308(18) 0.0158(15) -0.0027(13) -0.0083(12) 0.0002(13)
C22 0.0239(17) 0.043(2) 0.0218(17) -0.0010(15) -0.0093(14) -0.0037(15)
C23 0.037(2) 0.036(2) 0.0260(18) 0.0042(15) -0.0160(15) -0.0151(16)
C24 0.044(2) 0.0243(17) 0.0229(17) -0.0009(13) -0.0179(15) -0.0062(15)
C25 0.0333(18) 0.0199(15) 0.0145(14) -0.0026(12) -0.0128(13) -0.0019(13)
C26 0.0356(18) 0.0173(15) 0.0217(16) -0.0067(12) -0.0119(14) 0.0027(13)
C27 0.0249(17) 0.0254(17) 0.0355(19) -0.0063(14) -0.0057(15) 0.0086(14)
C28 0.0208(17) 0.0331(19) 0.038(2) -0.0063(15) -0.0071(15) 0.0045(14)
C29 0.0285(19) 0.0281(19) 0.050(2) -0.0058(16) -0.0085(17) -0.0113(15)
C210 0.037(2) 0.0242(18) 0.042(2) -0.0006(15) -0.0087(17) -0.0083(15)
C211 0.043(2) 0.0161(16) 0.042(2) -0.0043(14) -0.0221(17) 0.0049(14)
C212 0.0356(19) 0.0212(17) 0.044(2) -0.0133(15) -0.0183(17) 0.0126(14)
C213 0.0224(16) 0.0333(19) 0.0247(17) -0.0081(14) -0.0060(13) 0.0055(14)
C214 0.0326(18) 0.0177(15) 0.0235(16) -0.0031(12) -0.0154(14) 0.0039(13)
C215 0.0232(16) 0.0223(16) 0.0184(15) -0.0031(12) -0.0090(12) 0.0009(12)
C216 0.0221(16) 0.0255(16) 0.0167(15) -0.0069(12) -0.0039(12) -0.0012(13)
C217 0.0303(18) 0.0243(17) 0.0215(16) -0.0056(13) -0.0062(14) -0.0001(13)
C218 0.0339(19) 0.0273(18) 0.0264(17) -0.0128(14) -0.0016(14) -0.0013(14)
C219 0.037(2) 0.039(2) 0.0210(17) -0.0144(15) -0.0046(15) -0.0087(16)
C220 0.038(2) 0.036(2) 0.0189(16) -0.0068(14) -0.0096(14) -0.0022(15)
C221 0.0266(17) 0.0273(17) 0.0173(15) -0.0046(13) -0.0062(13) -0.0009(13)
C222 0.0280(17) 0.0276(17) 0.0263(17) -0.0014(14) -0.0158(14) 0.0027(14)
C223 0.0278(17) 0.0216(16) 0.0223(16) -0.0017(12) -0.0133(13) -0.0041(13)
C224 0.0312(18) 0.0243(16) 0.0155(15) -0.0026(12) -0.0066(13) -0.0096(13)
C225 0.0318(19) 0.038(2) 0.0240(17) -0.0069(15) -0.0064(14) -0.0056(15)
C226 0.037(2) 0.046(2) 0.0287(19) -0.0144(17) 0.0015(16) -0.0119(17)
C227 0.053(2) 0.043(2) 0.0200(17) -0.0079(15) -0.0019(16) -0.0253(19)
C228 0.053(2) 0.037(2) 0.0191(17) 0.0009(14) -0.0138(16) -0.0201(18)
C229 0.0352(19) 0.0246(17) 0.0227(17) -0.0013(13) -0.0121(14) -0.0118(14)
Cl1 0.0429(5) 0.0482(6) 0.0323(5) -0.0191(4) -0.0183(4) 0.0221(4)
O11A 0.072(2) 0.0452(18) 0.071(2) -0.0264(16) -0.0339(18) 0.0197(16)
O12A 0.073(2) 0.094(3) 0.0306(16) -0.0201(16) -0.0197(15) 0.026(2)
O13A 0.0443(16) 0.0420(16) 0.0466(16) -0.0176(13) -0.0181(13) 0.0181(13)
O14A 0.0484(18) 0.082(2) 0.0500(19) -0.0256(17) -0.0150(15) 0.0377(17)
Cl2 0.0410(5) 0.0471(6) 0.0466(6) -0.0179(4) -0.0185(4) 0.0074(4)
O21A 0.044(2) 0.180(6) 0.155(5) -0.094(4) -0.030(3) -0.004(3)
O22A 0.074(2) 0.066(2) 0.0376(17) -0.0064(15) -0.0145(16) 0.0035(18)
O23A 0.257(7) 0.048(2) 0.079(3) -0.019(2) -0.069(4) 0.046(3)
O24A 0.0516(19) 0.089(3) 0.055(2) -0.0331(19) -0.0207(16) 0.0143(18)
Cl3 0.0657(7) 0.0491(6) 0.0362(5) -0.0141(4) -0.0167(5) 0.0250(5)
O31A 0.132(4) 0.096(3) 0.057(2) -0.031(2) -0.039(3) 0.005(3)
O32A 0.095(3) 0.069(3) 0.053(2) 0.0114(18) 0.003(2) 0.018(2)
O33A 0.079(2) 0.0521(19) 0.0429(17) -0.0150(14) -0.0194(16) 0.0330(17)
O34A 0.067(2) 0.098(3) 0.052(2) -0.020(2) -0.0114(18) 0.048(2)
Cl4A 0.0400(7) 0.0468(7) 0.049(3) -0.0023(17) -0.0025(16) 0.0131(5)
O42A 0.090(2) 0.0711(18) 0.084(2) -0.0143(18) -0.0159(19) 0.0021(14)
O41A 0.090(2) 0.0711(18) 0.084(2) -0.0143(18) -0.0159(19) 0.0021(14)
O43A 0.090(2) 0.0711(18) 0.084(2) -0.0143(18) -0.0159(19) 0.0021(14)
O44A 0.090(2) 0.0711(18) 0.084(2) -0.0143(18) -0.0159(19) 0.0021(14)
Cl4B 0.0400(7) 0.0468(7) 0.049(3) -0.0023(17) -0.0025(16) 0.0131(5)
O44B 0.090(2) 0.0711(18) 0.084(2) -0.0143(18) -0.0159(19) 0.0021(14)
O41B 0.090(2) 0.0711(18) 0.084(2) -0.0143(18) -0.0159(19) 0.0021(14)
O43B 0.090(2) 0.0711(18) 0.084(2) -0.0143(18) -0.0159(19) 0.0021(14)
O42B 0.090(2) 0.0711(18) 0.084(2) -0.0143(18) -0.0159(19) 0.0021(14)
N1S 0.0284(17) 0.0335(17) 0.0430(19) -0.0016(14) -0.0079(15) -0.0052(13)
N2S 0.060(3) 0.065(3) 0.070(3) -0.009(2) -0.013(2) -0.004(2)
N3S 0.0376(19) 0.059(2) 0.0281(17) -0.0055(15) 0.0019(15) -0.0100(17)
C1S 0.063(3) 0.054(3) 0.051(3) 0.000(2) -0.012(2) 0.006(2)
C2S 0.158(9) 0.117(7) 0.141(8) -0.075(6) 0.038(7) -0.056(6)
C3S 0.048(3) 0.089(4) 0.045(3) 0.002(3) -0.010(2) -0.011(3)
O1S 0.0364(16) 0.0501(18) 0.0586(19) -0.0189(15) -0.0104(14) 0.0042(13)
O2S 0.0375(15) 0.0416(16) 0.0415(16) -0.0075(12) -0.0101(13) 0.0053(12)
O3S 0.068(3) 0.126(4) 0.106(4) -0.011(3) -0.030(3) 0.008(3)
O4S 0.058(2) 0.068(3) 0.100(3) -0.001(2) -0.013(2) 0.000(2)
O5S 0.059(3) 0.113(4) 0.067(3) 0.013(2) 0.002(2) 0.007(2)
O6S 0.077(3) 0.150(4) 0.040(2) -0.007(2) 0.0058(19) 0.025(3)

loop_
_atom_type_symbol
_atom_type_description
_atom_type_scat_dispersion_real
_atom_type_scat_dispersion_imag
_atom_type_scat_source
C C 0.0033 0.0016 'International Tables Vol C Tables 4.2.6.8 and 6.1.1.4'
H H 0.0000 0.0000 'International Tables Vol C Tables 4.2.6.8 and 6.1.1.4'
Cl Cl 0.1484 0.1585 'International Tables Vol C Tables 4.2.6.8 and 6.1.1.4'
Fe Fe 0.3463 0.8444 'International Tables Vol C Tables 4.2.6.8 and 6.1.1.4'
N N 0.0061 0.0033 'International Tables Vol C Tables 4.2.6.8 and 6.1.1.4'
O O 0.0106 0.0060 'International Tables Vol C Tables 4.2.6.8 and 6.1.1.4'

loop_
_geom_angle_atom_site_label_1
_geom_angle_atom_site_label_2
_geom_angle_atom_site_label_3
_geom_angle
_geom_angle_site_symmetry_1
_geom_angle_site_symmetry_3
_geom_angle_publ_flag
N16 Fe1 N11 97.76(9) . . ?
N16 Fe1 N15 168.39(10) . . ?
N11 Fe1 N15 93.60(10) . . ?
N16 Fe1 O11 84.53(9) . . ?
N11 Fe1 O11 145.18(9) . . ?
N15 Fe1 O11 84.78(9) . . ?
N16 Fe1 O12 85.69(9) . . ?
N11 Fe1 O12 144.06(9) . . ?
N15 Fe1 O12 86.51(9) . . ?
O11 Fe1 O12 70.69(8) . . ?
N16 Fe1 N12 76.61(9) . . ?
N11 Fe1 N12 71.95(9) . . ?
N15 Fe1 N12 104.88(9) . . ?
O11 Fe1 N12 74.89(9) . . ?
O12 Fe1 N12 142.52(9) . . ?
N16 Fe1 N13 108.59(9) . . ?
N11 Fe1 N13 71.54(9) . . ?
N15 Fe1 N13 77.27(9) . . ?
O11 Fe1 N13 140.63(9) . . ?
O12 Fe1 N13 73.47(9) . . ?
N12 Fe1 N13 143.49(9) . . ?
C15 N11 C11 119.8(3) . . ?
C15 N11 Fe1 119.8(2) . . ?
C11 N11 Fe1 120.4(2) . . ?
C17 N12 C16 112.2(2) . . ?
C17 N12 C114 111.9(3) . . ?
C16 N12 C114 109.5(2) . . ?
C17 N12 Fe1 107.93(19) . . ?
C16 N12 Fe1 106.50(18) . . ?
C114 N12 Fe1 108.57(18) . . ?
C112 N13 C122 111.7(3) . . ?
C112 N13 C113 110.7(2) . . ?
C122 N13 C113 109.9(2) . . ?
C112 N13 Fe1 107.92(19) . . ?
C122 N13 Fe1 109.00(18) . . ?
C113 N13 Fe1 107.42(18) . . ?
C115 N14 C116 107.5(3) . . ?
C115 N14 H14 126.1 . . ?
C116 N14 H14 126.3 . . ?
C123 N15 C124 104.9(3) . . ?
C123 N15 Fe1 114.1(2) . . ?
C124 N15 Fe1 140.1(2) . . ?
C115 N16 C121 105.0(3) . . ?
C115 N16 Fe1 114.2(2) . . ?
C121 N16 Fe1 140.0(2) . . ?
C123 N17 C129 107.4(3) . . ?
C123 N17 H17 128.1 . . ?
C129 N17 H17 124.4 . . ?
C18 O11 C19 112.8(3) . . ?
C18 O11 Fe1 114.27(18) . . ?
C19 O11 Fe1 115.63(19) . . ?
C110 O12 C111 113.5(3) . . ?
C110 O12 Fe1 115.51(19) . . ?
C111 O12 Fe1 115.43(19) . . ?
N11 C11 C12 121.6(3) . . ?
N11 C11 C113 114.6(3) . . ?
C12 C11 C113 123.8(3) . . ?
C13 C12 C11 118.5(3) . . ?
C13 C12 H12 120.7 . . ?
C11 C12 H12 120.7 . . ?
C12 C13 C14 119.9(3) . . ?
C12 C13 H13 120.0 . . ?
C14 C13 H13 120.0 . . ?
C15 C14 C13 118.4(3) . . ?
C15 C14 H14A 120.8 . . ?
C13 C14 H14A 120.8 . . ?
N11 C15 C14 121.7(3) . . ?
N11 C15 C16 114.5(3) . . ?
C14 C15 C16 123.8(3) . . ?
N12 C16 C15 109.0(2) . . ?
N12 C16 H16A 109.9 . . ?
C15 C16 H16A 109.9 . . ?
N12 C16 H16B 109.9 . . ?
C15 C16 H16B 109.9 . . ?
H16A C16 H16B 108.3 . . ?
N12 C17 C18 111.8(3) . . ?
N12 C17 H17A 109.3 . . ?
C18 C17 H17A 109.3 . . ?
N12 C17 H17B 109.3 . . ?
C18 C17 H17B 109.3 . . ?
H17A C17 H17B 107.9 . . ?
O11 C18 C17 107.3(3) . . ?
O11 C18 H18A 110.2 . . ?
C17 C18 H18A 110.2 . . ?
O11 C18 H18B 110.2 . . ?
C17 C18 H18B 110.2 . . ?
H18A C18 H18B 108.5 . . ?
O11 C19 C110 106.2(3) . . ?
O11 C19 H19A 110.5 . . ?
C110 C19 H19A 110.5 . . ?
O11 C19 H19B 110.5 . . ?
C110 C19 H19B 110.5 . . ?
H19A C19 H19B 108.7 . . ?
O12 C110 C19 106.1(3) . . ?
O12 C110 H11A 110.5 . . ?
C19 C110 H11A 110.5 . . ?
O12 C110 H11B 110.5 . . ?
C19 C110 H11B 110.5 . . ?
H11A C110 H11B 108.7 . . ?
O12 C111 C112 106.5(3) . . ?
O12 C111 H11C 110.4 . . ?
C112 C111 H11C 110.4 . . ?
O12 C111 H11D 110.4 . . ?
C112 C111 H11D 110.4 . . ?
H11C C111 H11D 108.6 . . ?
N13 C112 C111 110.5(3) . . ?
N13 C112 H11E 109.6 . . ?
C111 C112 H11E 109.6 . . ?
N13 C112 H11F 109.6 . . ?
C111 C112 H11F 109.6 . . ?
H11E C112 H11F 108.1 . . ?
N13 C113 C11 109.0(2) . . ?
N13 C113 H11G 109.9 . . ?
C11 C113 H11G 109.9 . . ?
N13 C113 H11H 109.9 . . ?
C11 C113 H11H 109.9 . . ?
H11G C113 H11H 108.3 . . ?
N12 C114 C115 110.2(3) . . ?
N12 C114 H11I 109.6 . . ?
C115 C114 H11I 109.6 . . ?
N12 C114 H11J 109.6 . . ?
C115 C114 H11J 109.6 . . ?
H11I C114 H11J 108.1 . . ?
N16 C115 N14 113.2(3) . . ?
N16 C115 C114 123.6(3) . . ?
N14 C115 C114 123.2(3) . . ?
N14 C116 C117 132.1(3) . . ?
N14 C116 C121 105.7(3) . . ?
C117 C116 C121 122.1(3) . . ?
C118 C117 C116 117.1(3) . . ?
C118 C117 H117 121.4 . . ?
C116 C117 H117 121.4 . . ?
C117 C118 C119 121.6(3) . . ?
C117 C118 H118 119.2 . . ?
C119 C118 H118 119.2 . . ?
C120 C119 C118 121.4(3) . . ?
C120 C119 H119 119.3 . . ?
C118 C119 H119 119.3 . . ?
C119 C120 C121 117.9(3) . . ?
C119 C120 H120 121.0 . . ?
C121 C120 H120 121.0 . . ?
C120 C121 C116 119.7(3) . . ?
C120 C121 N16 131.7(3) . . ?
C116 C121 N16 108.6(3) . . ?
N13 C122 C123 111.7(3) . . ?
N13 C122 H12A 109.3 . . ?
C123 C122 H12A 109.3 . . ?
N13 C122 H12B 109.3 . . ?
C123 C122 H12B 109.3 . . ?
H12A C122 H12B 107.9 . . ?
N15 C123 N17 113.2(3) . . ?
N15 C123 C122 123.9(3) . . ?
N17 C123 C122 122.8(3) . . ?
C125 C124 C129 119.8(3) . . ?
C125 C124 N15 131.4(3) . . ?
C129 C124 N15 108.9(3) . . ?
C126 C125 C124 118.1(3) . . ?
C126 C125 H125 121.0 . . ?
C124 C125 H125 121.0 . . ?
C125 C126 C127 121.1(4) . . ?
C125 C126 H126 119.5 . . ?
C127 C126 H126 119.5 . . ?
C128 C127 C126 121.8(3) . . ?
C128 C127 H127 119.1 . . ?
C126 C127 H127 119.1 . . ?
C127 C128 C129 116.6(3) . . ?
C127 C128 H128 121.7 . . ?
C129 C128 H128 121.7 . . ?
N17 C129 C128 131.8(3) . . ?
N17 C129 C124 105.6(3) . . ?
C128 C129 C124 122.6(3) . . ?
N25 Fe2 N21 93.70(9) . . ?
N25 Fe2 N24 169.80(10) . . ?
N21 Fe2 N24 96.49(9) . . ?
N25 Fe2 O21 86.45(9) . . ?
N21 Fe2 O21 143.93(9) . . ?
N24 Fe2 O21 85.67(9) . . ?
N25 Fe2 O22 85.66(9) . . ?
N21 Fe2 O22 145.00(9) . . ?
N24 Fe2 O22 85.66(9) . . ?
O21 Fe2 O22 71.05(8) . . ?
N25 Fe2 N23 77.05(10) . . ?
N21 Fe2 N23 71.86(10) . . ?
N24 Fe2 N23 105.60(10) . . ?
O21 Fe2 N23 142.17(9) . . ?
O22 Fe2 N23 73.92(9) . . ?
N25 Fe2 N22 107.21(9) . . ?
N21 Fe2 N22 71.41(9) . . ?
N24 Fe2 N22 76.77(9) . . ?
O21 Fe2 N22 74.13(9) . . ?
O22 Fe2 N22 141.93(9) . . ?
N23 Fe2 N22 143.22(10) . . ?
C25 N21 C21 119.8(3) . . ?
C25 N21 Fe2 119.9(2) . . ?
C21 N21 Fe2 120.3(2) . . ?
C214 N22 C27 111.5(3) . . ?
C214 N22 C26 110.2(2) . . ?
C27 N22 C26 112.2(3) . . ?
C214 N22 Fe2 108.26(18) . . ?
C27 N22 Fe2 108.61(19) . . ?
C26 N22 Fe2 105.96(18) . . ?
C212 N23 C222 111.7(3) . . ?
C212 N23 C213 111.5(3) . . ?
C222 N23 C213 109.9(3) . . ?
C212 N23 Fe2 107.1(2) . . ?
C222 N23 Fe2 109.40(19) . . ?
C213 N23 Fe2 106.98(18) . . ?
C215 N24 C216 105.2(3) . . ?
C215 N24 Fe2 113.5(2) . . ?
C216 N24 Fe2 140.3(2) . . ?
C223 N25 C224 105.5(3) . . ?
C223 N25 Fe2 114.3(2) . . ?
C224 N25 Fe2 139.5(2) . . ?
C215 N26 C221 107.4(3) . . ?
C215 N26 H26 131.4 . . ?
C221 N26 H26 120.7 . . ?
C223 N27 C229 107.7(3) . . ?
C223 N27 H27 133.3 . . ?
C229 N27 H27 118.5 . . ?
C29 O21 C28 112.7(3) . . ?
C29 O21 Fe2 115.8(2) . . ?
C28 O21 Fe2 114.44(19) . . ?
C210 O22 C211 114.2(3) . . ?
C210 O22 Fe2 114.5(2) . . ?
C211 O22 Fe2 114.92(19) . . ?
N21 C21 C22 121.6(3) . . ?
N21 C21 C213 114.3(3) . . ?
C22 C21 C213 124.1(3) . . ?
C21 C22 C23 118.5(3) . . ?
C21 C22 H22 120.8 . . ?
C23 C22 H22 120.8 . . ?
C24 C23 C22 119.9(3) . . ?
C24 C23 H23 120.0 . . ?
C22 C23 H23 120.0 . . ?
C23 C24 C25 118.8(3) . . ?
C23 C24 H24 120.6 . . ?
C25 C24 H24 120.6 . . ?
N21 C25 C24 121.4(3) . . ?
N21 C25 C26 114.4(3) . . ?
C24 C25 C26 124.2(3) . . ?
N22 C26 C25 108.5(2) . . ?
N22 C26 H26A 110.0 . . ?
C25 C26 H26A 110.0 . . ?
N22 C26 H26B 110.0 . . ?
C25 C26 H26B 110.0 . . ?
H26A C26 H26B 108.4 . . ?
N22 C27 C28 111.3(3) . . ?
N22 C27 H27A 109.4 . . ?
C28 C27 H27A 109.4 . . ?
N22 C27 H27B 109.4 . . ?
C28 C27 H27B 109.4 . . ?
H27A C27 H27B 108.0 . . ?
O21 C28 C27 106.6(3) . . ?
O21 C28 H28A 110.4 . . ?
C27 C28 H28A 110.4 . . ?
O21 C28 H28B 110.4 . . ?
C27 C28 H28B 110.4 . . ?
H28A C28 H28B 108.6 . . ?
O21 C29 C210 106.8(3) . . ?
O21 C29 H29A 110.4 . . ?
C210 C29 H29A 110.4 . . ?
O21 C29 H29B 110.4 . . ?
C210 C29 H29B 110.4 . . ?
H29A C29 H29B 108.6 . . ?
O22 C210 C29 105.8(3) . . ?
O22 C210 H21A 110.6 . . ?
C29 C210 H21A 110.6 . . ?
O22 C210 H21B 110.6 . . ?
C29 C210 H21B 110.6 . . ?
H21A C210 H21B 108.7 . . ?
O22 C211 C212 106.4(3) . . ?
O22 C211 H21C 110.4 . . ?
C212 C211 H21C 110.4 . . ?
O22 C211 H21D 110.4 . . ?
C212 C211 H21D 110.4 . . ?
H21C C211 H21D 108.6 . . ?
N23 C212 C211 110.5(3) . . ?
N23 C212 H21E 109.5 . . ?
C211 C212 H21E 109.5 . . ?
N23 C212 H21F 109.5 . . ?
C211 C212 H21F 109.5 . . ?
H21E C212 H21F 108.1 . . ?
N23 C213 C21 108.9(3) . . ?
N23 C213 H21G 109.9 . . ?
C21 C213 H21G 109.9 . . ?
N23 C213 H21H 109.9 . . ?
C21 C213 H21H 109.9 . . ?
H21G C213 H21H 108.3 . . ?
N22 C214 C215 110.6(3) . . ?
N22 C214 H21I 109.5 . . ?
C215 C214 H21I 109.5 . . ?
N22 C214 H21J 109.5 . . ?
C215 C214 H21J 109.5 . . ?
H21I C214 H21J 108.1 . . ?
N24 C215 N26 113.2(3) . . ?
N24 C215 C214 123.8(3) . . ?
N26 C215 C214 123.0(3) . . ?
C217 C216 N24 132.1(3) . . ?
C217 C216 C221 119.3(3) . . ?
N24 C216 C221 108.6(3) . . ?
C218 C217 C216 118.0(3) . . ?
C218 C217 H217 121.0 . . ?
C216 C217 H217 121.0 . . ?
C217 C218 C219 121.7(3) . . ?
C217 C218 H218 119.1 . . ?
C219 C218 H218 119.1 . . ?
C220 C219 C218 121.2(3) . . ?
C220 C219 H219 119.4 . . ?
C218 C219 H219 119.4 . . ?
C219 C220 C221 116.9(3) . . ?
C219 C220 H220 121.5 . . ?
C221 C220 H220 121.5 . . ?
C220 C221 N26 131.6(3) . . ?
C220 C221 C216 122.9(3) . . ?
N26 C221 C216 105.5(3) . . ?
N23 C222 C223 110.8(3) . . ?
N23 C222 H22A 109.5 . . ?
C223 C222 H22A 109.5 . . ?
N23 C222 H22B 109.5 . . ?
C223 C222 H22B 109.5 . . ?
H22A C222 H22B 108.1 . . ?
N25 C223 N27 112.8(3) . . ?
N25 C223 C222 124.3(3) . . ?
N27 C223 C222 122.9(3) . . ?
C225 C224 N25 131.7(3) . . ?
C225 C224 C229 119.9(3) . . ?
N25 C224 C229 108.4(3) . . ?
C224 C225 C226 117.9(3) . . ?
C224 C225 H225 121.0 . . ?
C226 C225 H225 121.0 . . ?
C225 C226 C227 121.4(4) . . ?
C225 C226 H226 119.3 . . ?
C227 C226 H226 119.3 . . ?
C228 C227 C226 121.3(3) . . ?
C228 C227 H227 119.3 . . ?
C226 C227 H227 119.3 . . ?
C227 C228 C229 117.3(3) . . ?
C227 C228 H228 121.3 . . ?
C229 C228 H228 121.3 . . ?
N27 C229 C228 132.2(3) . . ?
N27 C229 C224 105.7(3) . . ?
C228 C229 C224 122.1(4) . . ?
O11A Cl1 O14A 109.4(2) . . ?
O11A Cl1 O12A 110.3(2) . . ?
O14A Cl1 O12A 108.2(2) . . ?
O11A Cl1 O13A 109.42(18) . . ?
O14A Cl1 O13A 110.2(2) . . ?
O12A Cl1 O13A 109.3(2) . . ?
O21A Cl2 O23A 109.0(4) . . ?
O21A Cl2 O24A 106.6(3) . . ?
O23A Cl2 O24A 109.7(3) . . ?
O21A Cl2 O22A 113.5(3) . . ?
O23A Cl2 O22A 109.0(2) . . ?
O24A Cl2 O22A 109.0(2) . . ?
O33A Cl3 O34A 111.6(3) . . ?
O33A Cl3 O31A 107.6(2) . . ?
O34A Cl3 O31A 109.0(3) . . ?
O33A Cl3 O32A 109.0(2) . . ?
O34A Cl3 O32A 108.9(2) . . ?
O31A Cl3 O32A 110.7(3) . . ?
O44A Cl4A O43A 122.7(7) . . ?
O44A Cl4A O41A 111.0(7) . . ?
O43A Cl4A O41A 106.4(7) . . ?
O44A Cl4A O42A 104.8(7) . . ?
O43A Cl4A O42A 106.9(7) . . ?
O41A Cl4A O42A 103.3(7) . . ?
O44B Cl4B O43B 112.9(9) . . ?
O44B Cl4B O42B 111.6(10) . . ?
O43B Cl4B O42B 109.7(10) . . ?
O44B Cl4B O41B 104.2(9) . . ?
O43B Cl4B O41B 109.5(9) . . ?
O42B Cl4B O41B 108.7(9) . . ?
O2S N1S O1S 121.7(3) . . ?
O2S N1S C1S 119.8(3) . . ?
O1S N1S C1S 118.4(4) . . ?
O3S N2S O4S 121.5(5) . . ?
O3S N2S C2S 120.3(7) . . ?
O4S N2S C2S 118.2(6) . . ?
O5S N3S O6S 123.9(4) . . ?
O5S N3S C3S 119.2(4) . . ?
O6S N3S C3S 116.9(4) . . ?
N1S C1S H1SA 109.5 . . ?
N1S C1S H1SB 109.5 . . ?
H1SA C1S H1SB 109.5 . . ?
N1S C1S H1SC 109.5 . . ?
H1SA C1S H1SC 109.5 . . ?
H1SB C1S H1SC 109.5 . . ?
N2S C2S H2SA 109.5 . . ?
N2S C2S H2SB 109.5 . . ?
H2SA C2S H2SB 109.5 . . ?
N2S C2S H2SC 109.5 . . ?
H2SA C2S H2SC 109.5 . . ?
H2SB C2S H2SC 109.5 . . ?
N3S C3S H3SA 109.5 . . ?
N3S C3S H3SB 109.5 . . ?
H3SA C3S H3SB 109.5 . . ?
N3S C3S H3SC 109.5 . . ?
H3SA C3S H3SC 109.5 . . ?
H3SB C3S H3SC 109.5 . . ?

loop_
_geom_bond_atom_site_label_1
_geom_bond_atom_site_label_2
_geom_bond_distance
_geom_bond_site_symmetry_2
_geom_bond_publ_flag
Fe1 N16 2.178(3) . ?
Fe1 N11 2.184(3) . ?
Fe1 N15 2.186(3) . ?
Fe1 O11 2.260(2) . ?
Fe1 O12 2.280(2) . ?
Fe1 N12 2.334(3) . ?
Fe1 N13 2.340(3) . ?
N11 C15 1.345(4) . ?
N11 C11 1.347(4) . ?
N12 C17 1.477(4) . ?
N12 C16 1.481(4) . ?
N12 C114 1.482(4) . ?
N13 C112 1.477(4) . ?
N13 C122 1.480(4) . ?
N13 C113 1.481(4) . ?
N14 C115 1.345(4) . ?
N14 C116 1.379(4) . ?
N14 H14 0.8808 . ?
N15 C123 1.319(4) . ?
N15 C124 1.407(4) . ?
N16 C115 1.322(4) . ?
N16 C121 1.406(4) . ?
N17 C123 1.347(4) . ?
N17 C129 1.380(5) . ?
N17 H17 0.9190 . ?
O11 C18 1.436(4) . ?
O11 C19 1.438(4) . ?
O12 C110 1.426(4) . ?
O12 C111 1.436(4) . ?
C11 C12 1.389(5) . ?
C11 C113 1.506(4) . ?
C12 C13 1.382(5) . ?
C12 H12 0.9500 . ?
C13 C14 1.395(5) . ?
C13 H13 0.9500 . ?
C14 C15 1.384(5) . ?
C14 H14A 0.9500 . ?
C15 C16 1.507(5) . ?
C16 H16A 0.9900 . ?
C16 H16B 0.9900 . ?
C17 C18 1.510(5) . ?
C17 H17A 0.9900 . ?
C17 H17B 0.9900 . ?
C18 H18A 0.9900 . ?
C18 H18B 0.9900 . ?
C19 C110 1.504(5) . ?
C19 H19A 0.9900 . ?
C19 H19B 0.9900 . ?
C110 H11A 0.9900 . ?
C110 H11B 0.9900 . ?
C111 C112 1.502(5) . ?
C111 H11C 0.9900 . ?
C111 H11D 0.9900 . ?
C112 H11E 0.9900 . ?
C112 H11F 0.9900 . ?
C113 H11G 0.9900 . ?
C113 H11H 0.9900 . ?
C114 C115 1.487(5) . ?
C114 H11I 0.9900 . ?
C114 H11J 0.9900 . ?
C116 C117 1.395(5) . ?
C116 C121 1.406(4) . ?
C117 C118 1.371(6) . ?
C117 H117 0.9500 . ?
C118 C119 1.398(5) . ?
C118 H118 0.9500 . ?
C119 C120 1.387(5) . ?
C119 H119 0.9500 . ?
C120 C121 1.392(5) . ?
C120 H120 0.9500 . ?
C122 C123 1.490(4) . ?
C122 H12A 0.9900 . ?
C122 H12B 0.9900 . ?
C124 C125 1.388(5) . ?
C124 C129 1.399(5) . ?
C125 C126 1.385(5) . ?
C125 H125 0.9500 . ?
C126 C127 1.405(6) . ?
C126 H126 0.9500 . ?
C127 C128 1.367(6) . ?
C127 H127 0.9500 . ?
C128 C129 1.396(5) . ?
C128 H128 0.9500 . ?
Fe2 N25 2.171(3) . ?
Fe2 N21 2.181(3) . ?
Fe2 N24 2.191(3) . ?
Fe2 O21 2.259(2) . ?
Fe2 O22 2.273(2) . ?
Fe2 N23 2.339(3) . ?
Fe2 N22 2.339(3) . ?
N21 C25 1.342(4) . ?
N21 C21 1.349(4) . ?
N22 C214 1.476(4) . ?
N22 C27 1.477(4) . ?
N22 C26 1.483(4) . ?
N23 C212 1.475(4) . ?
N23 C222 1.478(4) . ?
N23 C213 1.480(4) . ?
N24 C215 1.326(4) . ?
N24 C216 1.402(4) . ?
N25 C223 1.318(4) . ?
N25 C224 1.404(4) . ?
N26 C215 1.343(4) . ?
N26 C221 1.387(4) . ?
N26 H26 0.8946 . ?
N27 C223 1.348(4) . ?
N27 C229 1.375(5) . ?
N27 H27 0.8729 . ?
O21 C29 1.433(4) . ?
O21 C28 1.435(4) . ?
O22 C210 1.434(4) . ?
O22 C211 1.440(4) . ?
C21 C22 1.383(5) . ?
C21 C213 1.509(5) . ?
C22 C23 1.389(5) . ?
C22 H22 0.9500 . ?
C23 C24 1.380(5) . ?
C23 H23 0.9500 . ?
C24 C25 1.390(5) . ?
C24 H24 0.9500 . ?
C25 C26 1.502(5) . ?
C26 H26A 0.9900 . ?
C26 H26B 0.9900 . ?
C27 C28 1.505(5) . ?
C27 H27A 0.9900 . ?
C27 H27B 0.9900 . ?
C28 H28A 0.9900 . ?
C28 H28B 0.9900 . ?
C29 C210 1.503(5) . ?
C29 H29A 0.9900 . ?
C29 H29B 0.9900 . ?
C210 H21A 0.9900 . ?
C210 H21B 0.9900 . ?
C211 C212 1.501(6) . ?
C211 H21C 0.9900 . ?
C211 H21D 0.9900 . ?
C212 H21E 0.9900 . ?
C212 H21F 0.9900 . ?
C213 H21G 0.9900 . ?
C213 H21H 0.9900 . ?
C214 C215 1.486(4) . ?
C214 H21I 0.9900 . ?
C214 H21J 0.9900 . ?
C216 C217 1.394(5) . ?
C216 C221 1.408(4) . ?
C217 C218 1.380(5) . ?
C217 H217 0.9500 . ?
C218 C219 1.403(5) . ?
C218 H218 0.9500 . ?
C219 C220 1.375(5) . ?
C219 H219 0.9500 . ?
C220 C221 1.386(5) . ?
C220 H220 0.9500 . ?
C222 C223 1.487(5) . ?
C222 H22A 0.9900 . ?
C222 H22B 0.9900 . ?
C224 C225 1.384(5) . ?
C224 C229 1.406(5) . ?
C225 C226 1.387(5) . ?
C225 H225 0.9500 . ?
C226 C227 1.400(6) . ?
C226 H226 0.9500 . ?
C227 C228 1.369(6) . ?
C227 H227 0.9500 . ?
C228 C229 1.388(5) . ?
C228 H228 0.9500 . ?
Cl1 O11A 1.428(4) . ?
Cl1 O14A 1.430(3) . ?
Cl1 O12A 1.431(3) . ?
Cl1 O13A 1.444(3) . ?
Cl2 O21A 1.392(4) . ?
Cl2 O23A 1.407(4) . ?
Cl2 O24A 1.424(3) . ?
Cl2 O22A 1.430(3) . ?
Cl3 O33A 1.415(3) . ?
Cl3 O34A 1.418(4) . ?
Cl3 O31A 1.431(4) . ?
Cl3 O32A 1.440(4) . ?
Cl4A O44A 1.351(10) . ?
Cl4A O43A 1.384(9) . ?
Cl4A O41A 1.454(9) . ?
Cl4A O42A 1.469(9) . ?
Cl4B O44B 1.365(11) . ?
Cl4B O43B 1.385(12) . ?
Cl4B O42B 1.458(12) . ?
Cl4B O41B 1.479(13) . ?
N1S O2S 1.201(4) . ?
N1S O1S 1.239(4) . ?
N1S C1S 1.452(6) . ?
N2S O3S 1.221(6) . ?
N2S O4S 1.239(6) . ?
N2S C2S 1.472(9) . ?
N3S O5S 1.173(5) . ?
N3S O6S 1.210(5) . ?
N3S C3S 1.486(6) . ?
C1S H1SA 0.9800 . ?
C1S H1SB 0.9800 . ?
C1S H1SC 0.9800 . ?
C2S H2SA 0.9800 . ?
C2S H2SB 0.9800 . ?
C2S H2SC 0.9800 . ?
C3S H3SA 0.9800 . ?
C3S H3SB 0.9800 . ?
C3S H3SC 0.9800 . ?
